data_4104981
loop_
_publ_author_name
'Joobeom Seo'
'Ryotaro Matsuda'
'Hirotoshi Sakamoto'
'Charlotte Bonneau'
'Susumu Kitagawa'

_publ_section_title
;
 A Pillared-Layer Coordination Polymer with a Rotatable Pillar Acting as a
 Molecular Gate for Guest Molecules
;
_journal_name_full 'Journal of the American Chemical Society'
_journal_page_first 12792
_journal_page_last 12800
_journal_paper_doi 10.1021/ja904363b
_journal_volume 131
_journal_year 2009
_chemical_formula_sum 'C32 H24 Cd2 N6 O12'
_chemical_formula_weight 909.37
_chemical_name_systematic
; 
 ? 
;
_space_group_IT_number 14
_symmetry_cell_setting monoclinic
_symmetry_space_group_name_Hall '-P 2yn'
_symmetry_space_group_name_H-M 'P 1 21/n 1'
_atom_sites_solution_hydrogens geom
_atom_sites_solution_primary direct
_atom_sites_solution_secondary difmap
_audit_creation_method SHELXTL
_cell_angle_alpha 90.00
_cell_angle_beta 98.117(13)
_cell_angle_gamma 90.00
_cell_formula_units_Z 4
_cell_length_a 10.701(8)
_cell_length_b 14.170(11)
_cell_length_c 22.205(17)
_cell_measurement_reflns_used 7966
_cell_measurement_temperature 293(2)
_cell_measurement_theta_max 27.4314
_cell_measurement_theta_min 3.0208
_cell_volume 3333(4)
_computing_structure_refinement 'SHELXL-97 (Sheldrick, 1997)'
_computing_structure_solution 'SHELXS-97 (Sheldrick, 1990)'
_diffrn_ambient_temperature 378.1500
_diffrn_detector_area_resol_mean 28.5714
_diffrn_measured_fraction_theta_full 0.942
_diffrn_measured_fraction_theta_max 0.942
_diffrn_measurement_device_type CCD
_diffrn_measurement_method dtprofit.ref
_diffrn_radiation_monochromator Confocal
_diffrn_radiation_source 'Rotating Anode'
_diffrn_radiation_type MoK\a
_diffrn_radiation_wavelength 0.710747
_diffrn_reflns_av_R_equivalents 0.0491
_diffrn_reflns_av_sigmaI/netI 0.0566
_diffrn_reflns_limit_h_max 13
_diffrn_reflns_limit_h_min -13
_diffrn_reflns_limit_k_max 17
_diffrn_reflns_limit_k_min -16
_diffrn_reflns_limit_l_max 28
_diffrn_reflns_limit_l_min -19
_diffrn_reflns_number 23226
_diffrn_reflns_theta_full 27.46
_diffrn_reflns_theta_max 27.46
_diffrn_reflns_theta_min 3.02
_exptl_absorpt_coefficient_mu 1.350
_exptl_absorpt_correction_T_max 1.0000
_exptl_absorpt_correction_T_min 0.8824
_exptl_absorpt_correction_type empirical
_exptl_absorpt_process_details 'Jacobson, R. (1998) Private commu1nication'
_exptl_crystal_colour colorless
_exptl_crystal_density_diffrn 1.812
_exptl_crystal_description plate
_exptl_crystal_F_000 1800
_exptl_crystal_size_max 0.1
_exptl_crystal_size_mid 0.1
_exptl_crystal_size_min 0.05
_refine_diff_density_max 2.569
_refine_diff_density_min -1.248
_refine_diff_density_rms 0.172
_refine_ls_extinction_method none
_refine_ls_goodness_of_fit_ref 1.099
_refine_ls_hydrogen_treatment constr
_refine_ls_matrix_type full
_refine_ls_number_parameters 469
_refine_ls_number_reflns 7185
_refine_ls_number_restraints 0
_refine_ls_restrained_S_all 1.099
_refine_ls_R_factor_all 0.1288
_refine_ls_R_factor_gt 0.1006
_refine_ls_shift/su_max 0.000
_refine_ls_shift/su_mean 0.000
_refine_ls_structure_factor_coef Fsqd
_refine_ls_weighting_details 'calc w=1/[\s^2^(Fo^2^)+(0.1425P)^2^+14.8033P] where P=(Fo^2^+2Fc^2^)/3'
_refine_ls_weighting_scheme calc
_refine_ls_wR_factor_gt 0.2613
_refine_ls_wR_factor_ref 0.2911
_reflns_number_gt 5072
_reflns_number_total 7185
_reflns_threshold_expression >2sigma(I)
_cod_data_source_file ja904363b_si_003.cif
_cod_data_source_block 2
_cod_database_code 4104981

loop_
_symmetry_equiv_pos_as_xyz
'x, y, z'
'-x+1/2, y+1/2, -z+1/2'
'-x, -y, -z'
'x-1/2, -y-1/2, z-1/2'

loop_
_atom_site_label
_atom_site_type_symbol
_atom_site_fract_x
_atom_site_fract_y
_atom_site_fract_z
_atom_site_U_iso_or_equiv
_atom_site_adp_type
_atom_site_occupancy
_atom_site_symmetry_multiplicity
_atom_site_calc_flag
_atom_site_refinement_flags
Cd1 Cd 0.65195(7) 0.35279(5) 0.22034(4) 0.0562(3) Uani 1 1 d .
Cd2 Cd 0.44063(6) 0.09545(5) 0.20157(3) 0.0542(3) Uani 1 1 d .
O1 O 0.8128(8) 0.4601(6) 0.2443(4) 0.079(2) Uani 1 1 d .
O2 O 0.8962(7) 0.5986(5) 0.2243(4) 0.0615(18) Uani 1 1 d .
O3 O 0.7441(8) 0.7726(5) 0.2031(4) 0.073(2) Uani 1 1 d .
O4 O 0.8453(10) 0.7567(7) 0.1227(4) 0.090(3) Uani 1 1 d .
O5 O 0.4705(6) 0.2623(5) 0.1946(3) 0.0597(18) Uani 1 1 d .
O6 O 0.4249(8) 0.3910(6) 0.2444(4) 0.072(2) Uani 1 1 d .
O7 O 0.1454(7) 0.4543(5) 0.3018(4) 0.069(2) Uani 1 1 d .
O8 O 0.1416(9) 0.4645(6) 0.2015(4) 0.079(2) Uani 1 1 d .
O9 O 1.1683(9) -0.1196(5) 0.0468(4) 0.071(2) Uani 1 1 d .
O10 O 1.162(2) -0.3279(10) 0.0524(6) 0.185(8) Uani 1 1 d .
H10B H 1.1792 -0.3811 0.0656 0.277 Uiso 1 1 calc R
O11 O 1.1562(8) 0.2693(6) 0.0681(4) 0.073(2) Uani 1 1 d .
O12 O 1.2204(10) 0.4744(7) 0.0868(5) 0.108(4) Uani 1 1 d .
H12A H 1.1831 0.4626 0.1157 0.162 Uiso 1 1 calc R
N1 N 0.6185(8) 0.4857(6) 0.1545(4) 0.056(2) Uani 1 1 d .
N2 N 0.5801(13) 0.6565(10) 0.0944(6) 0.100(4) Uani 1 1 d .
N3 N 0.2710(7) 0.1701(6) 0.2295(4) 0.0539(19) Uani 1 1 d .
N4 N 0.0677(10) 0.2628(8) 0.2668(6) 0.084(3) Uani 1 1 d .
N5 N 0.7597(9) 0.2625(7) 0.1568(5) 0.066(2) Uani 1 1 d .
N6 N 1.4664(8) -0.0648(6) -0.1159(4) 0.057(2) Uani 1 1 d .
C1 C 0.7034(9) 0.5569(7) 0.1666(5) 0.051(2) Uani 1 1 d .
C2 C 0.6875(10) 0.6478(7) 0.1400(5) 0.056(2) Uani 1 1 d .
C3 C 0.4954(13) 0.5840(10) 0.0807(6) 0.084(4) Uani 1 1 d .
H3A H 0.4245 0.5912 0.0516 0.100 Uiso 1 1 calc R
C4 C 0.5198(12) 0.4999(10) 0.1119(7) 0.081(4) Uani 1 1 d .
H4B H 0.4636 0.4503 0.1025 0.097 Uiso 1 1 calc R
C5 C 0.8163(9) 0.5363(7) 0.2152(5) 0.052(2) Uani 1 1 d .
C6 C 0.7717(10) 0.7306(7) 0.1565(5) 0.059(3) Uani 1 1 d .
C7 C 0.2710(9) 0.2648(7) 0.2326(5) 0.054(2) Uani 1 1 d .
C8 C 0.1683(9) 0.3147(7) 0.2499(5) 0.052(2) Uani 1 1 d .
C9 C 0.0711(10) 0.1644(8) 0.2647(6) 0.066(3) Uani 1 1 d .
H9A H 0.0062 0.1286 0.2769 0.080 Uiso 1 1 calc R
C10 C 0.1724(9) 0.1213(8) 0.2443(6) 0.062(3) Uani 1 1 d .
H10A H 0.1725 0.0559 0.2406 0.075 Uiso 1 1 calc R
C11 C 0.3947(8) 0.3100(7) 0.2226(5) 0.052(2) Uani 1 1 d .
C12 C 0.1524(9) 0.4210(8) 0.2501(6) 0.063(3) Uani 1 1 d .
C13 C 0.7945(10) 0.1749(8) 0.1728(5) 0.061(3) Uani 1 1 d .
H13A H 0.7557 0.1453 0.2027 0.073 Uiso 1 1 calc R
C14 C 0.8876(10) 0.1246(9) 0.1469(5) 0.060(3) Uani 1 1 d .
H14A H 0.9065 0.0624 0.1580 0.072 Uiso 1 1 calc R
C15 C 0.9497(10) 0.1691(8) 0.1049(5) 0.058(2) Uani 1 1 d .
C16 C 0.9063(12) 0.2559(9) 0.0850(6) 0.074(3) Uani 1 1 d .
H16A H 0.9393 0.2847 0.0530 0.089 Uiso 1 1 calc R
C17 C 0.8155(12) 0.3005(9) 0.1113(6) 0.075(3) Uani 1 1 d .
H17A H 0.7902 0.3604 0.0973 0.090 Uiso 1 1 calc R
C18 C 1.0578(10) 0.1229(8) 0.0800(5) 0.060(3) Uani 1 1 d .
C19 C 1.0654(10) 0.0235(8) 0.0779(5) 0.061(3) Uani 1 1 d .
H19A H 1.0084 -0.0122 0.0962 0.073 Uiso 1 1 calc R
C20 C 1.1570(10) -0.0232(8) 0.0488(5) 0.057(2) Uani 1 1 d .
C21 C 1.2382(9) 0.0309(8) 0.0172(5) 0.055(2) Uani 1 1 d .
C22 C 1.2354(10) 0.1299(8) 0.0246(5) 0.061(3) Uani 1 1 d .
H22A H 1.2940 0.1660 0.0076 0.073 Uiso 1 1 calc R
C23 C 1.1508(11) 0.1758(8) 0.0556(5) 0.061(3) Uani 1 1 d .
C24 C 1.3177(10) -0.0051(7) -0.0272(4) 0.054(2) Uani 1 1 d .
C25 C 1.3723(11) -0.0958(9) -0.0237(5) 0.065(3) Uani 1 1 d .
H25A H 1.3623 -0.1367 0.0080 0.078 Uiso 1 1 calc R
C26 C 1.4431(10) -0.1225(8) -0.0705(5) 0.060(3) Uani 1 1 d .
H26A H 1.4754 -0.1835 -0.0697 0.072 Uiso 1 1 calc R
C27 C 1.4132(11) 0.0212(8) -0.1175(5) 0.066(3) Uani 1 1 d .
H27A H 1.4287 0.0634 -0.1477 0.079 Uiso 1 1 calc R
C28 C 1.3374(10) 0.0488(8) -0.0764(5) 0.058(2) Uani 1 1 d .
H28A H 1.2970 0.1069 -0.0819 0.070 Uiso 1 1 calc R
C29 C 1.1135(15) -0.1724(9) 0.0906(7) 0.087(4) Uani 1 1 d .
H29A H 1.0229 -0.1761 0.0783 0.104 Uiso 1 1 calc R
H29B H 1.1282 -0.1399 0.1294 0.104 Uiso 1 1 calc R
C30 C 1.1654(19) -0.2685(11) 0.0981(7) 0.103(5) Uani 1 1 d .
H30A H 1.2533 -0.2621 0.1155 0.124 Uiso 1 1 calc R
H30B H 1.1231 -0.2992 0.1287 0.124 Uiso 1 1 calc R
C31 C 1.2089(16) 0.3296(10) 0.0277(6) 0.088(4) Uani 1 1 d .
H31A H 1.1851 0.3083 -0.0139 0.106 Uiso 1 1 calc R
H31B H 1.3002 0.3287 0.0368 0.106 Uiso 1 1 calc R
C32 C 1.1607(17) 0.4277(10) 0.0349(7) 0.096(5) Uani 1 1 d .
H32A H 1.1724 0.4643 -0.0008 0.115 Uiso 1 1 calc R
H32B H 1.0708 0.4248 0.0369 0.115 Uiso 1 1 calc R

loop_
_atom_site_aniso_label
_atom_site_aniso_U_11
_atom_site_aniso_U_22
_atom_site_aniso_U_33
_atom_site_aniso_U_23
_atom_site_aniso_U_13
_atom_site_aniso_U_12
Cd1 0.0459(4) 0.0476(5) 0.0800(6) -0.0009(3) 0.0265(3) -0.0043(3)
Cd2 0.0434(4) 0.0486(5) 0.0754(5) -0.0045(3) 0.0252(3) 0.0007(3)
O1 0.067(5) 0.072(6) 0.096(6) 0.013(5) 0.005(4) -0.022(4)
O2 0.046(4) 0.051(4) 0.089(5) -0.003(3) 0.012(3) -0.010(3)
O3 0.076(6) 0.053(4) 0.096(6) 0.000(4) 0.037(5) 0.000(4)
O4 0.090(7) 0.083(6) 0.106(7) 0.007(5) 0.045(5) -0.020(5)
O5 0.040(4) 0.050(4) 0.095(5) -0.001(3) 0.033(3) -0.003(3)
O6 0.063(5) 0.063(5) 0.093(6) -0.003(4) 0.026(4) -0.012(4)
O7 0.065(5) 0.052(4) 0.097(6) -0.008(4) 0.030(4) 0.006(4)
O8 0.086(6) 0.059(5) 0.091(6) 0.007(4) 0.012(5) 0.000(4)
O9 0.094(6) 0.046(4) 0.083(5) -0.002(4) 0.046(5) 0.002(4)
O10 0.36(3) 0.093(9) 0.093(8) 0.005(7) 0.008(11) 0.029(12)
O11 0.075(6) 0.052(4) 0.101(6) -0.010(4) 0.041(5) -0.002(4)
O12 0.102(8) 0.090(7) 0.143(9) -0.033(6) 0.058(7) -0.028(6)
N1 0.049(5) 0.045(5) 0.075(5) -0.001(4) 0.014(4) -0.011(4)
N2 0.081(9) 0.120(11) 0.096(8) 0.001(7) 0.009(7) -0.014(8)
N3 0.039(4) 0.047(4) 0.079(5) 0.004(4) 0.023(4) 0.009(3)
N4 0.053(6) 0.078(7) 0.129(9) -0.024(6) 0.038(6) -0.016(5)
N5 0.056(5) 0.057(5) 0.092(6) -0.016(5) 0.041(5) -0.003(4)
N6 0.051(5) 0.059(5) 0.064(5) -0.003(4) 0.026(4) 0.008(4)
C1 0.041(5) 0.046(5) 0.072(6) -0.005(4) 0.027(4) -0.002(4)
C2 0.048(5) 0.051(6) 0.074(6) -0.007(5) 0.027(5) -0.002(4)
C3 0.067(8) 0.088(10) 0.089(9) 0.001(7) -0.012(7) -0.010(7)
C4 0.061(7) 0.065(8) 0.116(10) -0.003(7) 0.008(7) -0.017(6)
C5 0.047(5) 0.048(5) 0.066(6) -0.001(4) 0.023(4) -0.005(4)
C6 0.057(6) 0.046(6) 0.080(7) 0.018(5) 0.026(5) 0.000(5)
C7 0.045(5) 0.046(5) 0.075(6) 0.011(5) 0.025(4) 0.001(4)
C8 0.051(6) 0.038(5) 0.071(6) 0.001(4) 0.025(4) 0.001(4)
C9 0.053(6) 0.050(6) 0.103(8) -0.007(6) 0.036(6) -0.014(5)
C10 0.040(5) 0.046(6) 0.105(8) 0.013(5) 0.027(5) -0.001(4)
C11 0.026(4) 0.049(5) 0.083(6) 0.011(5) 0.019(4) 0.004(4)
C12 0.035(5) 0.060(7) 0.096(8) -0.006(6) 0.017(5) -0.002(4)
C13 0.047(6) 0.060(7) 0.082(7) -0.005(5) 0.032(5) -0.007(5)
C14 0.048(6) 0.069(7) 0.066(6) 0.005(5) 0.017(4) 0.001(5)
C15 0.048(5) 0.066(7) 0.064(6) -0.008(5) 0.022(4) 0.002(5)
C16 0.080(8) 0.068(8) 0.086(8) 0.014(6) 0.049(7) 0.011(6)
C17 0.067(8) 0.063(7) 0.105(9) 0.014(6) 0.043(7) 0.011(6)
C18 0.056(6) 0.056(6) 0.073(7) -0.006(5) 0.026(5) -0.004(5)
C19 0.052(6) 0.072(7) 0.066(6) 0.002(5) 0.029(5) 0.004(5)
C20 0.046(5) 0.065(7) 0.064(6) -0.001(5) 0.020(4) -0.002(5)
C21 0.048(5) 0.060(6) 0.063(6) 0.007(5) 0.026(4) 0.012(4)
C22 0.054(6) 0.061(7) 0.074(6) -0.006(5) 0.031(5) -0.010(5)
C23 0.056(6) 0.061(7) 0.069(6) -0.008(5) 0.020(5) 0.002(5)
C24 0.052(6) 0.057(6) 0.057(5) -0.008(5) 0.020(4) 0.002(5)
C25 0.057(6) 0.078(8) 0.064(6) -0.004(5) 0.027(5) 0.003(5)
C26 0.054(6) 0.065(7) 0.063(6) -0.005(5) 0.018(5) 0.009(5)
C27 0.078(8) 0.051(6) 0.078(7) -0.005(5) 0.042(6) -0.002(5)
C28 0.065(6) 0.053(6) 0.061(6) -0.008(5) 0.023(5) 0.004(5)
C29 0.101(11) 0.066(8) 0.104(10) 0.008(7) 0.050(8) 0.000(7)
C30 0.149(16) 0.076(10) 0.089(10) 0.005(8) 0.031(10) 0.026(10)
C31 0.117(13) 0.070(8) 0.084(8) -0.010(7) 0.034(8) -0.011(8)
C32 0.115(13) 0.069(9) 0.104(11) 0.006(8) 0.014(9) -0.009(8)

loop_
_atom_type_symbol
_atom_type_description
_atom_type_scat_dispersion_real
_atom_type_scat_dispersion_imag
_atom_type_scat_source
C C 0.0033 0.0016 'International Tables Vol C Tables 4.2.6.8 and 6.1.1.4'
H H 0.0000 0.0000 'International Tables Vol C Tables 4.2.6.8 and 6.1.1.4'
N N 0.0061 0.0033 'International Tables Vol C Tables 4.2.6.8 and 6.1.1.4'
O O 0.0106 0.0060 'International Tables Vol C Tables 4.2.6.8 and 6.1.1.4'
Cd Cd -0.8075 1.2024 'International Tables Vol C Tables 4.2.6.8 and 6.1.1.4'

loop_
_geom_angle_atom_site_label_1
_geom_angle_atom_site_label_2
_geom_angle_atom_site_label_3
_geom_angle
_geom_angle_site_symmetry_1
_geom_angle_site_symmetry_3
O3 Cd1 O1 83.3(3) 2_645 .
O3 Cd1 N5 86.9(3) 2_645 .
O1 Cd1 N5 94.9(3) . .
O3 Cd1 O5 102.6(3) 2_645 .
O1 Cd1 O5 172.0(3) . .
N5 Cd1 O5 90.9(3) . .
O3 Cd1 N1 153.5(3) 2_645 .
O1 Cd1 N1 70.2(3) . .
N5 Cd1 N1 96.1(3) . .
O5 Cd1 N1 103.7(3) . .
O3 Cd1 O6 109.3(3) 2_645 .
O1 Cd1 O6 120.1(3) . .
N5 Cd1 O6 142.3(3) . .
O5 Cd1 O6 53.0(2) . .
N1 Cd1 O6 84.1(3) . .
O7 Cd2 O2 108.9(3) 2_545 2_645
O7 Cd2 N3 95.0(3) 2_545 .
O2 Cd2 N3 111.3(3) 2_645 .
O7 Cd2 N6 91.6(3) 2_545 3_755
O2 Cd2 N6 103.2(3) 2_645 3_755
N3 Cd2 N6 140.3(3) . 3_755
O7 Cd2 O5 162.8(3) 2_545 .
O2 Cd2 O5 86.0(3) 2_645 .
N3 Cd2 O5 71.1(3) . .
N6 Cd2 O5 93.1(3) 3_755 .
C5 O1 Cd1 121.4(7) . .
C5 O2 Cd2 124.4(7) . 2_655
C6 O3 Cd1 136.1(8) . 2_655
C11 O5 Cd1 98.8(6) . .
C11 O5 Cd2 112.9(6) . .
Cd1 O5 Cd2 129.9(3) . .
C11 O6 Cd1 85.9(6) . .
C12 O7 Cd2 112.9(8) . 2
C20 O9 C29 117.1(8) . .
C23 O11 C31 118.2(9) . .
C4 N1 C1 118.1(10) . .
C4 N1 Cd1 126.3(8) . .
C1 N1 Cd1 115.3(7) . .
C3 N2 C2 122.2(13) . .
C10 N3 C7 119.9(8) . .
C10 N3 Cd2 121.0(7) . .
C7 N3 Cd2 119.1(6) . .
C9 N4 C8 119.5(9) . .
C13 N5 C17 115.7(9) . .
C13 N5 Cd1 119.6(7) . .
C17 N5 Cd1 122.8(8) . .
C27 N6 C26 116.6(8) . .
C27 N6 Cd2 112.3(7) . 3_755
C26 N6 Cd2 130.4(7) . 3_755
N1 C1 C2 123.7(10) . .
N1 C1 C5 115.9(9) . .
C2 C1 C5 120.3(9) . .
C1 C2 N2 114.4(10) . .
C1 C2 C6 125.4(10) . .
N2 C2 C6 120.2(10) . .
N2 C3 C4 117.4(13) . .
N1 C4 C3 124.1(12) . .
O2 C5 O1 127.0(11) . .
O2 C5 C1 116.2(9) . .
O1 C5 C1 116.6(9) . .
O4 C6 O3 127.4(11) . .
O4 C6 C2 120.5(11) . .
O3 C6 C2 111.6(8) . .
N3 C7 C8 121.4(9) . .
N3 C7 C11 114.1(8) . .
C8 C7 C11 124.1(9) . .
N4 C8 C7 118.1(9) . .
N4 C8 C12 115.5(9) . .
C7 C8 C12 126.3(9) . .
C10 C9 N4 118.7(9) . .
N3 C10 C9 122.4(10) . .
O6 C11 O5 121.1(8) . .
O6 C11 C7 120.5(8) . .
O5 C11 C7 118.3(9) . .
O8 C12 O7 127.1(12) . .
O8 C12 C8 119.4(11) . .
O7 C12 C8 113.4(11) . .
N5 C13 C14 123.3(10) . .
C15 C14 C13 118.8(11) . .
C16 C15 C14 117.3(10) . .
C16 C15 C18 121.2(10) . .
C14 C15 C18 121.4(10) . .
C17 C16 C15 120.7(10) . .
N5 C17 C16 123.5(11) . .
C19 C18 C23 118.0(9) . .
C19 C18 C15 119.9(9) . .
C23 C18 C15 122.1(10) . .
C18 C19 C20 122.0(10) . .
O9 C20 C19 123.5(9) . .
O9 C20 C21 117.4(9) . .
C19 C20 C21 119.0(10) . .
C22 C21 C20 117.1(9) . .
C22 C21 C24 116.3(9) . .
C20 C21 C24 126.4(9) . .
C23 C22 C21 123.6(10) . .
O11 C23 C22 123.6(10) . .
O11 C23 C18 116.9(9) . .
C22 C23 C18 119.3(10) . .
C28 C24 C25 116.2(9) . .
C28 C24 C21 120.4(9) . .
C25 C24 C21 123.4(9) . .
C24 C25 C26 117.5(10) . .
N6 C26 C25 124.0(10) . .
N6 C27 C28 122.3(10) . .
C27 C28 C24 123.1(10) . .
O9 C29 C30 112.3(12) . .
O10 C30 C29 122.4(15) . .
O11 C31 C32 108.6(12) . .
O12 C32 C31 113.7(14) . .

loop_
_geom_bond_atom_site_label_1
_geom_bond_atom_site_label_2
_geom_bond_distance
_geom_bond_site_symmetry_2
Cd1 O3 2.210(9) 2_645
Cd1 O1 2.302(8) .
Cd1 N5 2.327(8) .
Cd1 O5 2.329(7) .
Cd1 N1 2.380(9) .
Cd1 O6 2.617(8) .
Cd2 O7 2.199(8) 2_545
Cd2 O2 2.224(8) 2_645
Cd2 N3 2.262(7) .
Cd2 N6 2.309(8) 3_755
Cd2 O5 2.394(7) .
O1 C5 1.261(12) .
O2 C5 1.226(11) .
O2 Cd2 2.224(8) 2_655
O3 C6 1.265(13) .
O3 Cd1 2.210(9) 2_655
O4 C6 1.219(12) .
O5 C11 1.283(11) .
O6 C11 1.269(13) .
O7 C12 1.252(14) .
O7 Cd2 2.199(8) 2
O8 C12 1.234(14) .
O9 C20 1.372(13) .
O9 C29 1.419(14) .
O10 C30 1.314(18) .
O11 C23 1.353(13) .
O11 C31 1.412(15) .
O12 C32 1.401(18) .
N1 C4 1.331(16) .
N1 C1 1.358(12) .
N2 C3 1.375(18) .
N2 C2 1.426(17) .
N3 C10 1.341(12) .
N3 C7 1.344(13) .
N4 C9 1.397(15) .
N4 C8 1.397(13) .
N5 C13 1.331(15) .
N5 C17 1.355(14) .
N6 C27 1.344(14) .
N6 C26 1.349(14) .
N6 Cd2 2.309(8) 3_755
C1 C2 1.417(15) .
C1 C5 1.529(15) .
C2 C6 1.494(15) .
C3 C4 1.385(19) .
C7 C8 1.406(13) .
C7 C11 1.514(12) .
C8 C12 1.517(15) .
C9 C10 1.376(14) .
C13 C14 1.413(14) .
C14 C15 1.373(14) .
C15 C16 1.365(16) .
C15 C18 1.501(14) .
C16 C17 1.359(15) .
C18 C19 1.412(15) .
C18 C23 1.413(14) .
C19 C20 1.413(13) .
C20 C21 1.417(13) .
C21 C22 1.413(15) .
C21 C24 1.481(12) .
C22 C23 1.375(14) .
C24 C28 1.374(14) .
C24 C25 1.410(15) .
C25 C26 1.421(13) .
C27 C28 1.360(13) .
C29 C30 1.472(19) .
C31 C32 1.50(2) .
